data_4331341
loop_
_publ_author_name
'Jason A. Cody'
'Kenneth B. Finch'
'Gilbert J. Reynders'
'Grant C. B. Alexander'
'Hyung G. Lim'
'Christian N\"ather'
'Wolfgang Bensch'

_publ_section_title
;
 Ionothermal Synthesis of Four New Nickel Thiophosphate Anions:
 [Ni(P2S8)2]2-, [Ni(P3S9)(P2S8)]3-, [Ni(P3S9)2]4-, and [(NiP3S8)4(PS4)]7-
;
_journal_name_full 'Inorganic Chemistry'
_journal_page_first 13357
_journal_page_last 13362
_journal_paper_doi 10.1021/ic302112g
_journal_volume 51
_journal_year 2012
_chemical_formula_sum 'C12 H22 N4 Ni P4 S16'
_chemical_formula_weight 917.89
_chemical_name_systematic
; 
 ? 
;
_space_group_IT_number 4
_symmetry_cell_setting monoclinic
_symmetry_space_group_name_Hall 'P 2yb'
_symmetry_space_group_name_H-M 'P 1 21 1'
_atom_sites_solution_hydrogens geom
_atom_sites_solution_primary direct
_atom_sites_solution_secondary difmap
_audit_creation_method SHELXL-97
_cell_angle_alpha 90.00
_cell_angle_beta 93.637(8)
_cell_angle_gamma 90.00
_cell_formula_units_Z 2
_cell_length_a 7.2317(5)
_cell_length_b 17.7138(9)
_cell_length_c 13.4488(9)
_cell_measurement_temperature 200(2)
_cell_volume 1719.33(19)
_computing_structure_refinement 'SHELXL-97 (Sheldrick, 1997)'
_computing_structure_solution 'SHELXS-97 (Sheldrick, 1990)'
_diffrn_ambient_temperature 200(2)
_diffrn_measured_fraction_theta_full 0.997
_diffrn_measured_fraction_theta_max 0.997
_diffrn_radiation_monochromator graphite
_diffrn_radiation_source 'fine-focus sealed tube'
_diffrn_radiation_type MoK\a
_diffrn_radiation_wavelength 0.71073
_diffrn_reflns_av_R_equivalents 0.0869
_diffrn_reflns_av_sigmaI/netI 0.0865
_diffrn_reflns_limit_h_max 8
_diffrn_reflns_limit_h_min -8
_diffrn_reflns_limit_k_max 21
_diffrn_reflns_limit_k_min -20
_diffrn_reflns_limit_l_max 16
_diffrn_reflns_limit_l_min -16
_diffrn_reflns_number 11873
_diffrn_reflns_theta_full 26.00
_diffrn_reflns_theta_max 26.00
_diffrn_reflns_theta_min 2.76
_exptl_absorpt_coefficient_mu 1.739
_exptl_absorpt_correction_T_max 0.8618
_exptl_absorpt_correction_T_min 0.6485
_exptl_absorpt_correction_type numerical
_exptl_absorpt_process_details 'X-red and X-shape (STOE&CIE)'
_exptl_crystal_density_diffrn 1.773
_exptl_crystal_F_000 932
_exptl_crystal_size_max 0.12
_exptl_crystal_size_mid 0.08
_exptl_crystal_size_min 0.06
_refine_diff_density_max 0.678
_refine_diff_density_min -0.651
_refine_diff_density_rms 0.113
_refine_ls_abs_structure_details 'Flack H D (1983), Acta Cryst. A39, 876-881'
_refine_ls_abs_structure_Flack 0.00(3)
_refine_ls_extinction_method none
_refine_ls_goodness_of_fit_ref 0.994
_refine_ls_hydrogen_treatment constr
_refine_ls_matrix_type full
_refine_ls_number_parameters 334
_refine_ls_number_reflns 5991
_refine_ls_number_restraints 1
_refine_ls_restrained_S_all 0.994
_refine_ls_R_factor_all 0.0625
_refine_ls_R_factor_gt 0.0478
_refine_ls_shift/su_max 0.000
_refine_ls_shift/su_mean 0.000
_refine_ls_structure_factor_coef Fsqd
_refine_ls_weighting_details 'calc w=1/[\s^2^(Fo^2^)+(0.0656P)^2^+0.0000P] where P=(Fo^2^+2Fc^2^)/3'
_refine_ls_weighting_scheme calc
_refine_ls_wR_factor_gt 0.1122
_refine_ls_wR_factor_ref 0.1194
_reflns_number_gt 4965
_reflns_number_total 5991
_reflns_threshold_expression >2sigma(I)
_cod_data_source_file ic302112g_si_001_2.cif
_cod_data_source_block 1b_B-Ni(P2S8)2
_cod_database_code 4331341

loop_
_symmetry_equiv_pos_as_xyz
'x, y, z'
'-x, y+1/2, -z'

loop_
_atom_site_label
_atom_site_type_symbol
_atom_site_fract_x
_atom_site_fract_y
_atom_site_fract_z
_atom_site_U_iso_or_equiv
_atom_site_adp_type
_atom_site_occupancy
_atom_site_symmetry_multiplicity
_atom_site_calc_flag
_atom_site_refinement_flags
Ni1 Ni 0.68115(10) 0.61374(5) 0.28740(6) 0.02489(18) Uani 1 1 d .
P1 P 0.5126(2) 0.45303(10) 0.39900(14) 0.0272(4) Uani 1 1 d .
P2 P 0.7137(2) 0.59870(10) 0.54283(13) 0.0282(4) Uani 1 1 d .
S1 S 0.6735(2) 0.47833(10) 0.28871(14) 0.0295(4) Uani 1 1 d .
S2 S 0.4305(3) 0.34956(11) 0.41619(19) 0.0432(5) Uani 1 1 d .
S3 S 0.6338(2) 0.48333(10) 0.54179(14) 0.0316(4) Uani 1 1 d .
S4 S 0.7950(3) 0.62101(16) 0.68034(14) 0.0460(5) Uani 1 1 d .
S5 S 0.8788(2) 0.62198(12) 0.43437(13) 0.0318(4) Uani 1 1 d .
S6 S 0.2668(2) 0.51752(10) 0.38622(14) 0.0295(4) Uani 1 1 d .
S7 S 0.3783(2) 0.62431(9) 0.37439(12) 0.0258(3) Uani 1 1 d .
S8 S 0.4589(2) 0.65743(10) 0.51748(13) 0.0308(4) Uani 1 1 d .
P11 P 0.5916(2) 0.77659(10) 0.14791(14) 0.0293(4) Uani 1 1 d .
P12 P 0.8589(2) 0.63129(11) 0.05771(13) 0.0290(4) Uani 1 1 d .
S11 S 0.6708(3) 0.74939(10) 0.28784(13) 0.0309(4) Uani 1 1 d .
S12 S 0.5258(3) 0.88066(11) 0.11461(17) 0.0431(5) Uani 1 1 d .
S13 S 0.7898(2) 0.74745(11) 0.04378(14) 0.0328(4) Uani 1 1 d .
S14 S 1.0155(2) 0.60999(16) -0.05156(14) 0.0464(5) Uani 1 1 d .
S15 S 0.9500(2) 0.60387(11) 0.19559(12) 0.0306(4) Uani 1 1 d .
S16 S 0.3552(2) 0.71180(11) 0.10244(14) 0.0313(4) Uani 1 1 d .
S17 S 0.45225(19) 0.60457(10) 0.13726(12) 0.0275(3) Uani 1 1 d .
S18 S 0.6071(2) 0.57391(10) 0.02022(13) 0.0315(4) Uani 1 1 d .
N1 N 0.9531(8) 0.3659(4) 0.6549(5) 0.0344(14) Uani 1 1 d .
C1 C 1.0919(10) 0.4128(4) 0.6349(6) 0.0377(18) Uani 1 1 d .
H1 H 1.1600 0.4114 0.5767 0.045 Uiso 1 1 calc R
N2 N 1.1185(9) 0.4613(4) 0.7088(5) 0.0380(14) Uani 1 1 d .
C2 C 0.9974(16) 0.4455(6) 0.7777(8) 0.061(3) Uani 1 1 d .
H2 H 0.9865 0.4715 0.8388 0.073 Uiso 1 1 calc R
C3 C 0.8923(13) 0.3851(6) 0.7441(7) 0.051(2) Uani 1 1 d .
H3 H 0.7956 0.3614 0.7772 0.061 Uiso 1 1 calc R
C4 C 1.2544(12) 0.5221(5) 0.7140(7) 0.046(2) Uani 1 1 d .
H4A H 1.2442 0.5505 0.7760 0.070 Uiso 1 1 calc R
H4B H 1.2312 0.5559 0.6570 0.070 Uiso 1 1 calc R
H4C H 1.3792 0.5007 0.7126 0.070 Uiso 1 1 calc R
C5 C 0.8800(11) 0.3040(5) 0.5950(7) 0.045(2) Uani 1 1 d .
H5A H 0.7430 0.3068 0.5909 0.054 Uiso 1 1 calc R
H5B H 0.9165 0.2560 0.6283 0.054 Uiso 1 1 calc R
C6 C 0.9460(11) 0.3034(5) 0.4906(7) 0.047(2) Uani 1 1 d .
H6A H 0.8919 0.2600 0.4540 0.071 Uiso 1 1 calc R
H6B H 1.0815 0.2994 0.4938 0.071 Uiso 1 1 calc R
H6C H 0.9076 0.3501 0.4563 0.071 Uiso 1 1 calc R
N11 N 1.1544(12) 0.8032(5) 0.8212(7) 0.060(2) Uani 1 1 d .
C11 C 0.9752(16) 0.8227(7) 0.7965(8) 0.061(3) Uani 1 1 d .
H11 H 0.8928 0.8027 0.7452 0.073 Uiso 1 1 calc R
N12 N 0.9435(11) 0.8788(5) 0.8649(6) 0.055(2) Uani 1 1 d .
C12 C 1.088(2) 0.8907(8) 0.9217(13) 0.092(4) Uani 1 1 d .
H12 H 1.1003 0.9277 0.9729 0.110 Uiso 1 1 calc R
C13 C 1.2206(19) 0.8427(7) 0.8974(9) 0.071(3) Uani 1 1 d .
H13 H 1.3408 0.8381 0.9296 0.086 Uiso 1 1 calc R
C14 C 0.768(2) 0.9216(8) 0.8727(13) 0.108(6) Uani 1 1 d .
H14A H 0.6770 0.9049 0.8202 0.162 Uiso 1 1 calc R
H14B H 0.7919 0.9756 0.8649 0.162 Uiso 1 1 calc R
H14C H 0.7195 0.9123 0.9380 0.162 Uiso 1 1 calc R
C15 C 1.2513(19) 0.7496(8) 0.7615(11) 0.082(4) Uani 1 1 d .
H15A H 1.2976 0.7762 0.7034 0.098 Uiso 1 1 calc R
H15B H 1.1626 0.7105 0.7361 0.098 Uiso 1 1 calc R
C16 C 1.4104(15) 0.7121(7) 0.8177(8) 0.061(3) Uani 1 1 d .
H16A H 1.4694 0.6764 0.7738 0.092 Uiso 1 1 calc R
H16B H 1.3655 0.6848 0.8748 0.092 Uiso 1 1 calc R
H16C H 1.5008 0.7503 0.8414 0.092 Uiso 1 1 calc R

loop_
_atom_site_aniso_label
_atom_site_aniso_U_11
_atom_site_aniso_U_22
_atom_site_aniso_U_33
_atom_site_aniso_U_23
_atom_site_aniso_U_13
_atom_site_aniso_U_12
Ni1 0.0233(3) 0.0258(4) 0.0259(4) -0.0017(4) 0.0034(3) -0.0026(4)
P1 0.0268(8) 0.0194(8) 0.0353(9) 0.0040(7) 0.0015(7) 0.0030(6)
P2 0.0270(7) 0.0313(10) 0.0260(8) -0.0026(7) -0.0001(6) 0.0035(7)
S1 0.0296(8) 0.0249(8) 0.0346(9) -0.0042(7) 0.0067(7) 0.0023(7)
S2 0.0426(10) 0.0225(9) 0.0645(14) 0.0085(9) 0.0041(10) -0.0012(8)
S3 0.0338(8) 0.0294(9) 0.0314(9) 0.0079(7) 0.0005(7) 0.0086(7)
S4 0.0479(10) 0.0601(13) 0.0291(8) -0.0081(10) -0.0044(7) 0.0078(11)
S5 0.0231(7) 0.0399(10) 0.0322(8) -0.0032(8) 0.0011(6) -0.0031(8)
S6 0.0230(8) 0.0258(8) 0.0397(9) 0.0047(7) 0.0018(7) 0.0021(6)
S7 0.0251(7) 0.0229(8) 0.0295(8) 0.0045(7) 0.0024(6) 0.0044(7)
S8 0.0332(8) 0.0289(9) 0.0306(9) -0.0020(7) 0.0054(7) 0.0099(7)
P11 0.0295(8) 0.0266(9) 0.0322(9) -0.0002(7) 0.0041(7) -0.0073(7)
P12 0.0244(7) 0.0369(10) 0.0259(8) -0.0052(7) 0.0039(6) -0.0065(7)
S11 0.0395(10) 0.0260(9) 0.0273(9) -0.0034(7) 0.0024(8) -0.0083(7)
S12 0.0528(11) 0.0261(9) 0.0513(12) 0.0074(9) 0.0102(10) -0.0022(8)
S13 0.0338(9) 0.0339(9) 0.0316(9) 0.0019(8) 0.0078(7) -0.0104(7)
S14 0.0408(9) 0.0664(14) 0.0335(9) -0.0146(11) 0.0137(8) -0.0074(11)
S15 0.0207(6) 0.0446(11) 0.0268(7) -0.0009(8) 0.0027(5) -0.0006(7)
S16 0.0253(8) 0.0289(8) 0.0396(9) 0.0024(8) 0.0006(7) -0.0027(7)
S17 0.0236(7) 0.0260(8) 0.0328(8) 0.0006(7) 0.0015(6) -0.0063(7)
S18 0.0300(8) 0.0317(9) 0.0324(9) -0.0071(7) -0.0005(7) -0.0048(7)
N1 0.031(3) 0.029(3) 0.044(4) 0.010(3) 0.007(3) 0.003(2)
C1 0.034(4) 0.033(4) 0.048(5) 0.004(3) 0.012(3) 0.000(3)
N2 0.044(3) 0.027(3) 0.044(4) 0.004(3) 0.002(3) 0.003(3)
C2 0.083(7) 0.049(6) 0.052(6) -0.003(5) 0.021(5) 0.001(5)
C3 0.049(5) 0.057(6) 0.049(5) 0.010(5) 0.019(4) -0.003(4)
C4 0.049(5) 0.032(4) 0.059(5) -0.010(4) 0.011(4) -0.004(4)
C5 0.035(4) 0.029(4) 0.069(6) 0.003(4) -0.003(4) 0.005(3)
C6 0.040(4) 0.040(5) 0.060(5) -0.010(4) 0.000(4) -0.006(4)
N11 0.070(5) 0.044(4) 0.067(5) 0.018(4) 0.021(5) 0.009(4)
C11 0.071(7) 0.067(7) 0.045(5) 0.024(5) -0.001(5) -0.002(5)
N12 0.057(5) 0.048(4) 0.061(5) 0.023(4) 0.020(4) 0.015(4)
C12 0.096(10) 0.067(9) 0.110(11) 0.037(8) -0.011(9) -0.020(8)
C13 0.089(8) 0.067(8) 0.060(7) 0.008(6) 0.010(6) -0.006(7)
C14 0.123(11) 0.085(9) 0.124(12) 0.054(9) 0.076(10) 0.051(9)
C15 0.090(8) 0.072(8) 0.085(9) -0.003(7) 0.014(7) 0.004(7)
C16 0.063(6) 0.066(6) 0.056(6) 0.008(5) 0.008(5) 0.021(5)

loop_
_atom_type_symbol
_atom_type_description
_atom_type_scat_dispersion_real
_atom_type_scat_dispersion_imag
_atom_type_scat_source
C C 0.0033 0.0016 'International Tables Vol C Tables 4.2.6.8 and 6.1.1.4'
H H 0.0000 0.0000 'International Tables Vol C Tables 4.2.6.8 and 6.1.1.4'
N N 0.0061 0.0033 'International Tables Vol C Tables 4.2.6.8 and 6.1.1.4'
P P 0.1023 0.0942 'International Tables Vol C Tables 4.2.6.8 and 6.1.1.4'
S S 0.1246 0.1234 'International Tables Vol C Tables 4.2.6.8 and 6.1.1.4'
Ni Ni 0.3393 1.1124 'International Tables Vol C Tables 4.2.6.8 and 6.1.1.4'

loop_
_geom_angle_atom_site_label_1
_geom_angle_atom_site_label_2
_geom_angle_atom_site_label_3
_geom_angle
S5 Ni1 S15 88.15(6)
S5 Ni1 S1 93.93(8)
S15 Ni1 S1 87.15(7)
S5 Ni1 S11 87.34(8)
S15 Ni1 S11 95.83(7)
S1 Ni1 S11 176.80(6)
S5 Ni1 S17 176.32(6)
S15 Ni1 S17 95.51(6)
S1 Ni1 S17 85.85(7)
S11 Ni1 S17 92.70(7)
S5 Ni1 S7 95.90(6)
S15 Ni1 S7 175.94(7)
S1 Ni1 S7 92.81(6)
S11 Ni1 S7 84.14(6)
S17 Ni1 S7 80.44(5)
S2 P1 S1 119.82(12)
S2 P1 S6 104.96(11)
S1 P1 S6 110.24(11)
S2 P1 S3 103.99(12)
S1 P1 S3 112.84(11)
S6 P1 S3 103.50(10)
S4 P2 S5 119.76(12)
S4 P2 S3 105.52(13)
S5 P2 S3 111.78(11)
S4 P2 S8 105.06(11)
S5 P2 S8 109.64(11)
S3 P2 S8 103.73(10)
P1 S1 Ni1 104.19(9)
P2 S3 P1 110.18(10)
P2 S5 Ni1 103.94(8)
S7 S6 P1 99.85(9)
S8 S7 S6 106.10(10)
S8 S7 Ni1 104.41(8)
S6 S7 Ni1 108.56(8)
S7 S8 P2 101.62(9)
S12 P11 S11 119.83(13)
S12 P11 S16 105.40(12)
S11 P11 S16 108.69(11)
S12 P11 S13 104.05(11)
S11 P11 S13 113.41(12)
S16 P11 S13 104.11(11)
S14 P12 S15 118.80(12)
S14 P12 S18 105.06(11)
S15 P12 S18 109.51(10)
S14 P12 S13 105.41(12)
S15 P12 S13 112.41(11)
S18 P12 S13 104.50(10)
P11 S11 Ni1 104.28(9)
P12 S13 P11 109.94(10)
P12 S15 Ni1 103.47(8)
S17 S16 P11 100.15(10)
S18 S17 S16 105.19(10)
S18 S17 Ni1 105.45(8)
S16 S17 Ni1 108.47(9)
S17 S18 P12 101.08(10)
C1 N1 C3 108.2(7)
C1 N1 C5 127.6(7)
C3 N1 C5 124.1(7)
N2 C1 N1 109.0(7)
C1 N2 C2 108.3(7)
C1 N2 C4 125.6(7)
C2 N2 C4 126.0(8)
N2 C2 C3 107.9(8)
N1 C3 C2 106.5(7)
N1 C5 C6 113.5(7)
C13 N11 C11 110.6(10)
C13 N11 C15 128.2(11)
C11 N11 C15 121.1(11)
N11 C11 N12 102.4(10)
C12 N12 C11 110.7(11)
C12 N12 C14 123.1(13)
C11 N12 C14 126.2(12)
N12 C12 C13 108.8(15)
N11 C13 C12 107.5(13)
N11 C15 C16 113.3(11)

loop_
_geom_bond_atom_site_label_1
_geom_bond_atom_site_label_2
_geom_bond_distance
Ni1 S5 2.3692(19)
Ni1 S15 2.3751(15)
Ni1 S1 2.399(2)
Ni1 S11 2.404(2)
Ni1 S17 2.5337(18)
Ni1 S7 2.5543(15)
P1 S2 1.945(3)
P1 S1 1.993(2)
P1 S6 2.111(2)
P1 S3 2.129(3)
P2 S4 1.945(3)
P2 S5 1.986(2)
P2 S3 2.123(3)
P2 S8 2.125(2)
S6 S7 2.066(2)
S7 S8 2.060(2)
P11 S12 1.949(3)
P11 S11 1.991(3)
P11 S16 2.117(2)
P11 S13 2.130(2)
P12 S14 1.949(2)
P12 S15 1.988(3)
P12 S18 2.118(2)
P12 S13 2.123(3)
S16 S17 2.068(3)
S17 S18 2.061(2)
N1 C1 1.344(10)
N1 C3 1.347(11)
N1 C5 1.441(11)
C1 N2 1.319(11)
N2 C2 1.343(11)
N2 C4 1.457(10)
C2 C3 1.373(15)
C5 C6 1.512(13)
N11 C13 1.307(16)
N11 C11 1.361(14)
N11 C15 1.452(15)
C11 N12 1.384(14)
N12 C12 1.274(17)
N12 C14 1.487(14)
C12 C13 1.34(2)
C15 C16 1.492(17)
